data_7214402
loop_
_publ_author_name
'Ju, Zemin'
'Cao, Dapeng'
'Qin, Ling'
'Zhang, Chuanlei'
'Zhang, Mingdao'
'Shi, Zhiqiang'
'Zheng, Hegen'

_publ_section_title
;
 Syntheses, characterization, and properties of five coordination
 compounds based on the ligand tetrakis(4-pyridyloxymethylene)methane
;
_journal_issue 19
_journal_name_full CrystEngComm
_journal_page_first 3917
_journal_paper_doi 10.1039/c3ce42477d
_journal_volume 16
_journal_year 2014
_chemical_formula_moiety 'C29 H32 N4 Ni O12'
_chemical_formula_sum 'C29 H32 N4 Ni O12'
_chemical_formula_weight 687.30
_chemical_name_systematic
; 
 ? 
;
_space_group_IT_number 15
_symmetry_cell_setting monoclinic
_symmetry_space_group_name_Hall '-C 2yc'
_symmetry_space_group_name_H-M 'C 1 2/c 1'
_atom_sites_solution_hydrogens geom
_atom_sites_solution_primary direct
_atom_sites_solution_secondary difmap
_audit_creation_method SHELXL-97
_cell_angle_alpha 90.00
_cell_angle_beta 108.815(4)
_cell_angle_gamma 90.00
_cell_formula_units_Z 4
_cell_length_a 17.334(2)
_cell_length_b 9.2474(10)
_cell_length_c 20.562(2)
_cell_measurement_temperature 291(2)
_cell_volume 3119.9(6)
_computing_structure_refinement 'SHELXL-97 (Sheldrick, 1997)'
_computing_structure_solution 'SHELXS-97 (Sheldrick, 1990)'
_diffrn_ambient_temperature 291(2)
_diffrn_measured_fraction_theta_full 0.995
_diffrn_measured_fraction_theta_max 0.995
_diffrn_radiation_monochromator graphite
_diffrn_radiation_source 'fine-focus sealed tube'
_diffrn_radiation_type MoK\a
_diffrn_radiation_wavelength 0.71073
_diffrn_reflns_av_R_equivalents 0.0526
_diffrn_reflns_av_sigmaI/netI 0.0360
_diffrn_reflns_limit_h_max 20
_diffrn_reflns_limit_h_min -16
_diffrn_reflns_limit_k_max 10
_diffrn_reflns_limit_k_min -10
_diffrn_reflns_limit_l_max 19
_diffrn_reflns_limit_l_min -24
_diffrn_reflns_number 7553
_diffrn_reflns_theta_full 24.99
_diffrn_reflns_theta_max 24.99
_diffrn_reflns_theta_min 2.48
_exptl_absorpt_coefficient_mu 0.691
_exptl_absorpt_correction_T_max 0.859
_exptl_absorpt_correction_T_min 0.824
_exptl_absorpt_correction_type multi-scan
_exptl_crystal_density_diffrn 1.463
_exptl_crystal_density_method 'not measured'
_exptl_crystal_F_000 1432
_exptl_crystal_size_max 0.28
_exptl_crystal_size_mid 0.24
_exptl_crystal_size_min 0.22
_refine_diff_density_max 0.876
_refine_diff_density_min -0.416
_refine_diff_density_rms 0.086
_refine_ls_extinction_method none
_refine_ls_goodness_of_fit_ref 1.123
_refine_ls_hydrogen_treatment constr
_refine_ls_matrix_type full
_refine_ls_number_parameters 210
_refine_ls_number_reflns 2738
_refine_ls_number_restraints 0
_refine_ls_restrained_S_all 1.123
_refine_ls_R_factor_all 0.0453
_refine_ls_R_factor_gt 0.0427
_refine_ls_shift/su_max 0.002
_refine_ls_shift/su_mean 0.000
_refine_ls_structure_factor_coef Fsqd
_refine_ls_weighting_details 'calc w=1/[\s^2^(Fo^2^)+(0.0743P)^2^+2.0244P] where P=(Fo^2^+2Fc^2^)/3'
_refine_ls_weighting_scheme calc
_refine_ls_wR_factor_gt 0.1205
_refine_ls_wR_factor_ref 0.1221
_reflns_number_gt 2482
_reflns_number_total 2738
_reflns_threshold_expression >2sigma(I)
_cod_data_source_file c3ce42477d2.cif
_cod_data_source_block cao
_cod_depositor_comments
;
The following automatic conversions were performed:

'_symmetry_cell_setting' value ' Monoclinic ' changed to 'monoclinic'
according to
/usr/data/users/saulius/crontab/automatic-downloads/rss-feeds/RSC/lib/dictionaries/cif_core.dic
dictionary named 'cif_core.dic' version 2.4.2 from 2011-04-26.

Automatic conversion script
Id: cif_fix_values 2281 2013-09-26 08:29:07Z andrius 

The following automatic conversions were performed:

'_refine_ls_hydrogen_treatment' value 'constra' was replaced with the
value 'constr' as specified in the replacement file
'src/cod-tools/trunk/data/replacement-values/replacement_values.lst'.

Automatic conversion script
Id: cif_fix_values 5376 2017-05-30 11:51:03Z andrius 
;
_cod_original_sg_symbol_H-M ' C2/c'
_cod_database_code 7214402

loop_
_symmetry_equiv_pos_as_xyz
'x, y, z'
'-x, y, -z+1/2'
'x+1/2, y+1/2, z'
'-x+1/2, y+1/2, -z+1/2'
'-x, -y, -z'
'x, -y, z-1/2'
'-x+1/2, -y+1/2, -z'
'x+1/2, -y+1/2, z-1/2'

loop_
_atom_site_label
_atom_site_type_symbol
_atom_site_fract_x
_atom_site_fract_y
_atom_site_fract_z
_atom_site_U_iso_or_equiv
_atom_site_adp_type
_atom_site_occupancy
_atom_site_symmetry_multiplicity
_atom_site_calc_flag
_atom_site_refinement_flags
Ni1 Ni 0.2500 1.2500 0.5000 0.02027(17) Uani 1 2 d S
O3 O 0.22124(10) 1.38359(17) 0.41292(8) 0.0288(4) Uani 1 1 d .
O1 O 0.36015(10) 1.20160(19) 0.48606(9) 0.0306(4) Uani 1 1 d .
O2 O 0.37654(11) 0.9835(2) 0.53489(10) 0.0420(5) Uani 1 1 d .
N1 N 0.19493(12) 1.0780(2) 0.43412(10) 0.0273(4) Uani 1 1 d .
O5 O 0.02954(11) 0.35744(19) 0.18614(9) 0.0404(5) Uani 1 1 d .
C8 C 0.06726(14) 0.4602(2) 0.23894(13) 0.0311(5) Uani 1 1 d .
H8A H 0.1053 0.5200 0.2252 0.037 Uiso 1 1 calc R
H8B H 0.0969 0.4105 0.2812 0.037 Uiso 1 1 calc R
C13 C 0.39741(14) 1.0831(3) 0.50311(12) 0.0285(5) Uani 1 1 d .
C7 C 0.0000 0.5538(3) 0.2500 0.0268(7) Uani 1 2 d S
C5 C 0.12471(15) 0.8510(2) 0.34555(12) 0.0300(5) Uani 1 1 d .
C10 C 0.16171(19) 0.2568(3) 0.19616(17) 0.0427(7) Uani 1 1 d .
H10 H 0.1901 0.3272 0.2269 0.051 Uiso 1 1 calc R
O4 O 0.09228(13) 0.74585(16) 0.29870(10) 0.0370(5) Uani 1 1 d .
C6 C 0.03667(15) 0.6473(2) 0.31360(12) 0.0290(5) Uani 1 1 d .
H6A H -0.0059 0.7000 0.3245 0.035 Uiso 1 1 calc R
H6B H 0.0651 0.5872 0.3527 0.035 Uiso 1 1 calc R
C9 C 0.07754(17) 0.2579(2) 0.17089(15) 0.0334(6) Uani 1 1 d .
C1 C 0.15996(16) 0.9654(3) 0.45384(12) 0.0352(6) Uani 1 1 d .
H1 H 0.1594 0.9645 0.4989 0.042 Uiso 1 1 calc R
N2 N 0.16648(16) 0.0432(3) 0.13199(14) 0.0517(6) Uani 1 1 d .
C2 C 0.12443(16) 0.8497(3) 0.41246(13) 0.0350(6) Uani 1 1 d .
H2 H 0.1012 0.7736 0.4292 0.042 Uiso 1 1 calc R
C14 C 0.47314(16) 1.0617(3) 0.48242(15) 0.0410(7) Uani 1 1 d .
H14A H 0.4564 1.0459 0.4332 0.049 Uiso 1 1 calc R
H14B H 0.5050 1.1501 0.4922 0.049 Uiso 1 1 calc R
C11 C 0.20242(18) 0.1491(3) 0.17466(17) 0.0495(7) Uani 1 1 d .
H11 H 0.2591 0.1504 0.1911 0.059 Uiso 1 1 calc R
C4 C 0.16095(19) 0.9658(3) 0.32368(13) 0.0445(7) Uani 1 1 d .
H4 H 0.1623 0.9691 0.2788 0.053 Uiso 1 1 calc R
C15 C 0.0855(2) 0.0453(4) 0.10896(18) 0.0575(9) Uani 1 1 d .
H15 H 0.0587 -0.0283 0.0794 0.069 Uiso 1 1 calc R
C3 C 0.19482(18) 1.0742(3) 0.36886(14) 0.0409(6) Uani 1 1 d .
H3 H 0.2194 1.1504 0.3534 0.049 Uiso 1 1 calc R
C12 C 0.03878(18) 0.1492(3) 0.12606(17) 0.0515(8) Uani 1 1 d .
H12 H -0.0178 0.1465 0.1079 0.062 Uiso 1 1 calc R
O6 O 0.3484(18) 0.252(3) 0.3406(19) 0.86(3) Uani 1 1 d .
H6F H 0.3498 0.3396 0.3541 1.031 Uiso 1 1 d R
H6D H 0.3406 0.1966 0.3708 1.289 Uiso 1 1 d R

loop_
_atom_site_aniso_label
_atom_site_aniso_U_11
_atom_site_aniso_U_22
_atom_site_aniso_U_33
_atom_site_aniso_U_23
_atom_site_aniso_U_13
_atom_site_aniso_U_12
Ni1 0.0172(3) 0.0184(3) 0.0252(3) 0.00011(13) 0.00687(18) 0.00066(14)
O3 0.0279(9) 0.0272(8) 0.0307(9) 0.0044(7) 0.0083(7) 0.0008(7)
O1 0.0241(8) 0.0287(8) 0.0423(9) 0.0068(8) 0.0154(7) 0.0070(7)
O2 0.0365(10) 0.0391(10) 0.0587(11) 0.0182(9) 0.0269(9) 0.0141(8)
N1 0.0271(10) 0.0237(10) 0.0306(10) -0.0029(8) 0.0085(8) -0.0018(8)
O5 0.0279(9) 0.0364(10) 0.0502(11) -0.0160(8) 0.0034(8) 0.0041(8)
C8 0.0250(12) 0.0250(12) 0.0381(13) -0.0030(10) 0.0029(10) 0.0004(10)
C13 0.0212(12) 0.0324(13) 0.0319(12) 0.0014(10) 0.0089(10) 0.0053(10)
C7 0.0259(17) 0.0221(16) 0.0295(16) 0.000 0.0049(13) 0.000
C5 0.0315(13) 0.0246(12) 0.0328(12) -0.0053(9) 0.0088(10) -0.0034(10)
C10 0.0349(16) 0.0379(16) 0.0553(18) -0.0070(11) 0.0146(14) -0.0013(11)
O4 0.0453(12) 0.0326(10) 0.0365(10) -0.0121(7) 0.0177(9) -0.0168(7)
C6 0.0295(12) 0.0268(12) 0.0282(12) 0.0010(9) 0.0060(10) -0.0043(10)
C9 0.0317(14) 0.0302(14) 0.0388(15) -0.0019(9) 0.0121(12) 0.0016(10)
C1 0.0410(15) 0.0359(14) 0.0281(12) 0.0000(10) 0.0101(11) -0.0096(11)
N2 0.0508(16) 0.0457(14) 0.0689(16) -0.0122(13) 0.0335(13) 0.0025(12)
C2 0.0419(15) 0.0286(12) 0.0336(13) -0.0005(10) 0.0111(11) -0.0117(11)
C14 0.0331(14) 0.0440(15) 0.0535(16) 0.0140(13) 0.0243(13) 0.0149(12)
C11 0.0359(15) 0.0493(17) 0.069(2) -0.0043(15) 0.0243(15) 0.0046(13)
C4 0.064(2) 0.0406(15) 0.0338(13) -0.0081(11) 0.0232(14) -0.0191(14)
C15 0.053(2) 0.0519(19) 0.073(2) -0.0276(16) 0.0282(17) -0.0074(15)
C3 0.0574(18) 0.0325(14) 0.0384(14) -0.0049(11) 0.0233(13) -0.0172(12)
C12 0.0359(15) 0.0516(18) 0.0657(19) -0.0230(15) 0.0144(14) -0.0031(14)
O6 0.57(4) 1.18(5) 1.07(7) -0.19(5) 0.58(5) -0.12(4)

loop_
_atom_type_symbol
_atom_type_description
_atom_type_scat_dispersion_real
_atom_type_scat_dispersion_imag
_atom_type_scat_source
C C 0.0033 0.0016 'International Tables Vol C Tables 4.2.6.8 and 6.1.1.4'
H H 0.0000 0.0000 'International Tables Vol C Tables 4.2.6.8 and 6.1.1.4'
N N 0.0061 0.0033 'International Tables Vol C Tables 4.2.6.8 and 6.1.1.4'
O O 0.0106 0.0060 'International Tables Vol C Tables 4.2.6.8 and 6.1.1.4'
Ni Ni 0.3393 1.1124 'International Tables Vol C Tables 4.2.6.8 and 6.1.1.4'

loop_
_geom_angle_atom_site_label_1
_geom_angle_atom_site_label_2
_geom_angle_atom_site_label_3
_geom_angle
_geom_angle_site_symmetry_1
_geom_angle_site_symmetry_3
O1 Ni1 O1 180.0 . 7_576
O1 Ni1 O3 89.15(6) . .
O1 Ni1 O3 90.86(6) 7_576 .
O1 Ni1 O3 90.85(6) . 7_576
O1 Ni1 O3 89.14(6) 7_576 7_576
O3 Ni1 O3 180.00(7) . 7_576
O1 Ni1 N1 90.31(7) . 7_576
O1 Ni1 N1 89.69(7) 7_576 7_576
O3 Ni1 N1 92.17(7) . 7_576
O3 Ni1 N1 87.83(7) 7_576 7_576
O1 Ni1 N1 89.69(7) . .
O1 Ni1 N1 90.31(7) 7_576 .
O3 Ni1 N1 87.83(7) . .
O3 Ni1 N1 92.17(7) 7_576 .
N1 Ni1 N1 180.0 7_576 .
C13 O1 Ni1 124.17(15) . .
C1 N1 C3 115.5(2) . .
C1 N1 Ni1 123.41(16) . .
C3 N1 Ni1 121.11(16) . .
C9 O5 C8 117.76(19) . .
O5 C8 C7 107.77(17) . .
O5 C8 H8A 110.2 . .
C7 C8 H8A 110.2 . .
O5 C8 H8B 110.2 . .
C7 C8 H8B 110.2 . .
H8A C8 H8B 108.5 . .
O2 C13 O1 125.2(2) . .
O2 C13 C14 118.3(2) . .
O1 C13 C14 116.5(2) . .
C6 C7 C6 110.9(3) . 2
C6 C7 C8 108.78(13) . .
C6 C7 C8 108.71(13) 2 .
C6 C7 C8 108.71(13) . 2
C6 C7 C8 108.78(13) 2 2
C8 C7 C8 110.9(3) . 2
O4 C5 C2 124.6(2) . .
O4 C5 C4 116.6(2) . .
C2 C5 C4 118.7(2) . .
C11 C10 C9 118.3(3) . .
C11 C10 H10 120.9 . .
C9 C10 H10 120.9 . .
C5 O4 C6 117.30(19) . .
O4 C6 C7 107.52(17) . .
O4 C6 H6A 110.2 . .
C7 C6 H6A 110.2 . .
O4 C6 H6B 110.2 . .
C7 C6 H6B 110.2 . .
H6A C6 H6B 108.5 . .
O5 C9 C10 125.1(2) . .
O5 C9 C12 116.7(2) . .
C10 C9 C12 118.2(2) . .
N1 C1 C2 125.0(2) . .
N1 C1 H1 117.5 . .
C2 C1 H1 117.5 . .
C11 N2 C15 116.2(2) . .
C5 C2 C1 117.6(2) . .
C5 C2 H2 121.2 . .
C1 C2 H2 121.2 . .
C14 C14 C13 115.0(3) 5_676 .
C14 C14 H14A 108.5 5_676 .
C13 C14 H14A 108.5 . .
C14 C14 H14B 108.5 5_676 .
C13 C14 H14B 108.5 . .
H14A C14 H14B 107.5 . .
N2 C11 C10 124.5(3) . .
N2 C11 H11 117.7 . .
C10 C11 H11 117.7 . .
C3 C4 C5 119.0(2) . .
C3 C4 H4 120.5 . .
C5 C4 H4 120.5 . .
N2 C15 C12 124.1(3) . .
N2 C15 H15 117.9 . .
C12 C15 H15 117.9 . .
N1 C3 C4 124.2(2) . .
N1 C3 H3 117.9 . .
C4 C3 H3 117.9 . .
C15 C12 C9 118.7(3) . .
C15 C12 H12 120.7 . .
C9 C12 H12 120.7 . .
H6F O6 H6D 109.5 . .

loop_
_geom_bond_atom_site_label_1
_geom_bond_atom_site_label_2
_geom_bond_distance
_geom_bond_site_symmetry_2
Ni1 O1 2.0690(16) .
Ni1 O1 2.0690(16) 7_576
Ni1 O3 2.0988(15) .
Ni1 O3 2.0988(15) 7_576
Ni1 N1 2.1075(19) 7_576
Ni1 N1 2.1075(19) .
O1 C13 1.263(3) .
O2 C13 1.249(3) .
N1 C1 1.332(3) .
N1 C3 1.342(3) .
O5 C9 1.344(3) .
O5 C8 1.432(3) .
C8 C7 1.527(3) .
C8 H8A 0.9700 .
C8 H8B 0.9700 .
C13 C14 1.518(3) .
C7 C6 1.525(3) .
C7 C6 1.525(3) 2
C7 C8 1.527(3) 2
C5 O4 1.357(3) .
C5 C2 1.378(3) .
C5 C4 1.380(4) .
C10 C11 1.374(4) .
C10 C9 1.382(4) .
C10 H10 0.9300 .
O4 C6 1.430(3) .
C6 H6A 0.9700 .
C6 H6B 0.9700 .
C9 C12 1.383(4) .
C1 C2 1.382(3) .
C1 H1 0.9300 .
N2 C11 1.328(4) .
N2 C15 1.330(4) .
C2 H2 0.9300 .
C14 C14 1.503(5) 5_676
C14 H14A 0.9700 .
C14 H14B 0.9700 .
C11 H11 0.9300 .
C4 C3 1.365(4) .
C4 H4 0.9300 .
C15 C12 1.373(4) .
C15 H15 0.9300 .
C3 H3 0.9300 .
C12 H12 0.9300 .
O6 H6F 0.8500 .
O6 H6D 0.8500 .

loop_
_geom_torsion_atom_site_label_1
_geom_torsion_atom_site_label_2
_geom_torsion_atom_site_label_3
_geom_torsion_atom_site_label_4
_geom_torsion
_geom_torsion_site_symmetry_1
_geom_torsion_site_symmetry_4
O1 Ni1 O1 C13 85(12) 7_576 .
O3 Ni1 O1 C13 -149.85(19) . .
O3 Ni1 O1 C13 30.15(19) 7_576 .
N1 Ni1 O1 C13 117.98(19) 7_576 .
N1 Ni1 O1 C13 -62.02(19) . .
O1 Ni1 N1 C1 119.2(2) . .
O1 Ni1 N1 C1 -60.8(2) 7_576 .
O3 Ni1 N1 C1 -151.7(2) . .
O3 Ni1 N1 C1 28.3(2) 7_576 .
N1 Ni1 N1 C1 -51(16) 7_576 .
O1 Ni1 N1 C3 -59.3(2) . .
O1 Ni1 N1 C3 120.7(2) 7_576 .
O3 Ni1 N1 C3 29.9(2) . .
O3 Ni1 N1 C3 -150.1(2) 7_576 .
N1 Ni1 N1 C3 131(16) 7_576 .
C9 O5 C8 C7 -176.2(2) . .
Ni1 O1 C13 O2 -5.4(3) . .
Ni1 O1 C13 C14 174.11(17) . .
O5 C8 C7 C6 170.82(18) . .
O5 C8 C7 C6 -68.3(2) . 2
O5 C8 C7 C8 51.29(13) . 2
C2 C5 O4 C6 16.7(4) . .
C4 C5 O4 C6 -164.0(2) . .
C5 O4 C6 C7 172.37(19) . .
C6 C7 C6 O4 -53.54(14) 2 .
C8 C7 C6 O4 66.0(2) . .
C8 C7 C6 O4 -173.10(18) 2 .
C8 O5 C9 C10 -8.2(4) . .
C8 O5 C9 C12 172.2(2) . .
C11 C10 C9 O5 -178.7(3) . .
C11 C10 C9 C12 0.9(4) . .
C3 N1 C1 C2 -0.4(4) . .
Ni1 N1 C1 C2 -178.9(2) . .
O4 C5 C2 C1 -179.9(2) . .
C4 C5 C2 C1 0.8(4) . .
N1 C1 C2 C5 -0.4(4) . .
O2 C13 C14 C14 -14.6(5) . 5_676
O1 C13 C14 C14 165.8(3) . 5_676
C15 N2 C11 C10 0.6(5) . .
C9 C10 C11 N2 -1.4(5) . .
O4 C5 C4 C3 -179.7(3) . .
C2 C5 C4 C3 -0.4(4) . .
C11 N2 C15 C12 0.7(5) . .
C1 N1 C3 C4 0.9(4) . .
Ni1 N1 C3 C4 179.4(2) . .
C5 C4 C3 N1 -0.5(5) . .
N2 C15 C12 C9 -1.1(5) . .
O5 C9 C12 C15 179.9(3) . .
C10 C9 C12 C15 0.2(5) . .
